data_8104931
loop_
_publ_author_name
'Tang, Zhiwei'
'Wen, Decai'

_publ_section_title
;
 Crystal structure of diaqua-bis(\m2-5-chloro-salicylato-\k3
 O,O&#x2032;:O&#x2032;)-bis(5-chloro-salicylato-\k2
 O,O&#x2032;)-bis(1,10-phenanthroline-\k2 N,N&#x2032;) dilead(II) -- water
 (1/2), C52H36C14N4O14Pb2&#x00B7;2(H2O)
;
_journal_issue 1
_journal_name_full 'Zeitschrift f\"ur Kristallographie - New Crystal Structures'
_journal_page_first 235
_journal_page_last 237
_journal_paper_doi 10.1515/ncrs-2020-0473
_journal_volume 236
_journal_year 2021
_chemical_formula_moiety 'C52 H36 Cl4 N4 O14 Pb2, 2(H2 O)'
_chemical_formula_sum 'C52 H40 Cl4 N4 O16 Pb2'
_chemical_formula_weight 1533.06
_space_group_crystal_system triclinic
_space_group_IT_number 2
_space_group_name_Hall '-P 1'
_space_group_name_H-M_alt 'P -1'
_atom_sites_solution_hydrogens mixed
_atom_sites_solution_primary dual
_cell_angle_alpha 63.504(4)
_cell_angle_beta 79.400(4)
_cell_angle_gamma 77.198(4)
_cell_formula_units_Z 1
_cell_length_a 9.1186(4)
_cell_length_b 12.8031(6)
_cell_length_c 13.0111(6)
_cell_measurement_reflns_used 5030
_cell_measurement_temperature 293(2)
_cell_measurement_theta_max 26.6000
_cell_measurement_theta_min 2.2950
_cell_volume 1319.34(11)
_computing_cell_refinement 'CrysAlisPro 1.171.40.68a (Rigaku OD, 2019)'
_computing_data_collection 'CrysAlisPro 1.171.40.68a (Rigaku OD, 2019)'
_computing_data_reduction 'CrysAlisPro 1.171.40.68a (Rigaku OD, 2019)'
_computing_molecular_graphics 'Olex2 (Dolomanov et al., 2009)'
_computing_publication_material 'Olex2 (Dolomanov et al., 2009)'
_computing_structure_refinement 'ShelXL (Sheldrick, 2015)'
_computing_structure_solution 'ShelXT (Sheldrick, 2015)'
_diffrn_ambient_temperature 293(2)
_diffrn_detector 'CCD plate'
_diffrn_detector_area_resol_mean 8.1151
_diffrn_detector_type EosS2
_diffrn_measured_fraction_theta_full 1.000
_diffrn_measured_fraction_theta_max 0.846
_diffrn_measurement_details
;
List of Runs (angles in degrees, time in seconds):

  # Type    Start    End  Width  t~exp~   \w     \q     \k     \f   Frames
--------------------------------------------------------------------------
  1  \w     -1.00  83.00   1.00    9.54    --   16.03  57.00 120.00   84
  2  \w      2.00  38.00   1.00    9.54    --   16.03  57.00 -30.00   36
  3  \w    -10.00  25.00   1.00    9.54    --   16.03  77.00-150.00   35
  4  \w      0.00  28.00   1.00    9.54    --   16.03 -57.00 -30.00   28
  5  \w    -35.00  -2.00   1.00    9.54    --  -17.44 -77.00   0.00   33
  6  \w    -35.00  52.00   1.00    9.54    --  -17.44  38.00   0.00   87
  7  \w    -87.00   0.00   1.00    9.54    --  -17.44 -38.00-180.00   87
;
_diffrn_measurement_device 'four-circle diffractometer'
_diffrn_measurement_device_type 'New Xcalibur, EosS2'
_diffrn_measurement_method '\w scans'
_diffrn_orient_matrix_type 'CrysAlisPro convention (1999,Acta A55,543-557)'
_diffrn_orient_matrix_UB_11 0.0523364000
_diffrn_orient_matrix_UB_12 -0.0488365000
_diffrn_orient_matrix_UB_13 -0.0030323000
_diffrn_orient_matrix_UB_21 0.0181314000
_diffrn_orient_matrix_UB_22 0.0340154000
_diffrn_orient_matrix_UB_23 -0.0596945000
_diffrn_orient_matrix_UB_31 0.0579338000
_diffrn_orient_matrix_UB_32 0.0197159000
_diffrn_orient_matrix_UB_33 0.0131658000
_diffrn_radiation_monochromator graphite
_diffrn_radiation_probe x-ray
_diffrn_radiation_type MoK\a
_diffrn_radiation_wavelength 0.71073
_diffrn_reflns_av_R_equivalents 0.0304
_diffrn_reflns_av_unetI/netI 0.0571
_diffrn_reflns_Laue_measured_fraction_full 1.000
_diffrn_reflns_Laue_measured_fraction_max 0.846
_diffrn_reflns_limit_h_max 11
_diffrn_reflns_limit_h_min -12
_diffrn_reflns_limit_k_max 10
_diffrn_reflns_limit_k_min -17
_diffrn_reflns_limit_l_max 14
_diffrn_reflns_limit_l_min -16
_diffrn_reflns_number 11401
_diffrn_reflns_point_group_measured_fraction_full 1.000
_diffrn_reflns_point_group_measured_fraction_max 0.846
_diffrn_reflns_theta_full 25.242
_diffrn_reflns_theta_max 29.271
_diffrn_reflns_theta_min 1.757
_diffrn_source 'fine-focus sealed X-ray tube'
_diffrn_source_type 'Enhance (Mo) X-ray Source'
_exptl_absorpt_coefficient_mu 6.650
_exptl_absorpt_correction_T_max 1.00000
_exptl_absorpt_correction_T_min 0.77581
_exptl_absorpt_correction_type multi-scan
_exptl_absorpt_process_details
;
CrysAlisPro 1.171.40.68a (Rigaku Oxford Diffraction, 2019)
Empirical absorption correction using spherical harmonics,
 implemented in SCALE3 ABSPACK scaling algorithm.
;
_exptl_crystal_colour 'translucent light colourless'
_exptl_crystal_density_diffrn 1.930
_exptl_crystal_description block
_exptl_crystal_F_000 740
_exptl_crystal_size_max 0.28
_exptl_crystal_size_mid 0.2
_exptl_crystal_size_min 0.15
_refine_diff_density_max 0.794
_refine_diff_density_min -0.901
_refine_diff_density_rms 0.120
_refine_ls_extinction_coef .
_refine_ls_extinction_method none
_refine_ls_goodness_of_fit_ref 1.025
_refine_ls_hydrogen_treatment mixed
_refine_ls_matrix_type full
_refine_ls_number_parameters 370
_refine_ls_number_reflns 6095
_refine_ls_number_restraints 0
_refine_ls_restrained_S_all 1.025
_refine_ls_R_factor_all 0.0438
_refine_ls_R_factor_gt 0.0342
_refine_ls_shift/su_max 0.001
_refine_ls_shift/su_mean 0.000
_refine_ls_structure_factor_coef Fsqd
_refine_ls_weighting_details
;
 w=1/[\s^2^(Fo^2^)+(0.0139P)^2^]
 where P=(Fo^2^+2Fc^2^)/3
;
_refine_ls_weighting_scheme calc
_refine_ls_wR_factor_gt 0.0523
_refine_ls_wR_factor_ref 0.0554
_reflns_Friedel_coverage 0.000
_reflns_Friedel_fraction_full .
_reflns_Friedel_fraction_max .
_reflns_number_gt 5334
_reflns_number_total 6095
_reflns_threshold_expression 'I > 2\s(I)'
_cod_data_source_file suppl_j_ncrs-2020-0473_suppl.cif
_cod_data_source_block exp_41
_cod_original_cell_volume 1319.34(12)
_cod_database_code 8104931
_chemical_oxdiff_formula 'Pb C H O N Cl'
_shelx_space_group_comment
;
The symmetry employed for this shelxl refinement is uniquely defined
by the following loop, which should always be used as a source of
symmetry information in preference to the above space-group names.
They are only intended as comments.
;
_reflns_odcompleteness_completeness 99.98
_reflns_odcompleteness_iscentric 1
_reflns_odcompleteness_theta 26.32
_olex2_refinement_description
;
1. Fixed Uiso
 At 1.2 times of:
  All C(H) groups
 At 1.5 times of:
  All O(H) groups
2.a Aromatic/amide H refined with riding coordinates:
 C4(H4), C5(H5), C7(H7), C11(H11), C12(H12), C14(H14), C15(H15), C16(H16),
 C17(H17), C19(H19), C20(H20), C22(H22), C23(H23), C24(H24)
2.b Idealised tetrahedral OH refined as rotating group:
 O3(H3), O6(H6)
;

loop_
_space_group_symop_operation_xyz
'x, y, z'
'-x, -y, -z'

loop_
_atom_site_label
_atom_site_type_symbol
_atom_site_fract_x
_atom_site_fract_y
_atom_site_fract_z
_atom_site_U_iso_or_equiv
_atom_site_adp_type
_atom_site_occupancy
_atom_site_site_symmetry_order
_atom_site_calc_flag
_atom_site_refinement_flags_posn
_atom_site_refinement_flags_adp
_atom_site_refinement_flags_occupancy
_atom_site_disorder_assembly
_atom_site_disorder_group
Pb1 Pb 0.47435(2) 0.42794(2) 0.68347(2) 0.03114(6) Uani 1 1 d . . . . .
Cl1 Cl -0.25743(15) 0.26605(15) 1.09739(12) 0.0771(5) Uani 1 1 d . . . . .
Cl2 Cl -0.06114(16) 0.85417(14) 0.19261(12) 0.0761(4) Uani 1 1 d . . . . .
O1 O 0.2311(3) 0.3862(3) 0.7999(3) 0.0483(8) Uani 1 1 d . . . . .
O1W O 0.7135(5) 0.4604(4) 0.7634(4) 0.0730(14) Uani 1 1 d . . . . .
H1WA H 0.790(5) 0.466(5) 0.732(4) 0.055(19) Uiso 1 1 d . . . . .
H1WB H 0.698(6) 0.486(5) 0.815(4) 0.07(2) Uiso 1 1 d . . . . .
O2 O 0.3866(3) 0.4174(3) 0.8908(3) 0.0510(9) Uani 1 1 d . . . . .
O3 O 0.3105(4) 0.4097(3) 1.0915(3) 0.0575(9) Uani 1 1 d . . . . .
H3 H 0.3616 0.4244 1.0293 0.086 Uiso 1 1 calc GR . . . .
O4 O 0.2970(3) 0.5663(3) 0.5145(3) 0.0448(8) Uani 1 1 d . . . . .
O5 O 0.3377(3) 0.6657(3) 0.6068(2) 0.0447(8) Uani 1 1 d . . . . .
O6 O 0.2459(4) 0.8881(3) 0.5319(3) 0.0563(9) Uani 1 1 d . . . . .
H6 H 0.2972 0.8247 0.5684 0.084 Uiso 1 1 calc GR . . . .
N1 N 0.4012(4) 0.2764(3) 0.6249(3) 0.0331(8) Uani 1 1 d . . . . .
N2 N 0.5611(4) 0.2077(3) 0.8093(3) 0.0391(9) Uani 1 1 d . . . . .
C1 C 0.2623(5) 0.3919(4) 0.8877(4) 0.0367(10) Uani 1 1 d . . . . .
C2 C 0.1504(5) 0.3672(3) 0.9921(3) 0.0338(10) Uani 1 1 d . . . . .
C3 C 0.1810(5) 0.3772(4) 1.0885(4) 0.0383(10) Uani 1 1 d . . . . .
C4 C 0.0763(5) 0.3530(4) 1.1853(4) 0.0470(12) Uani 1 1 d . . . . .
H4 H 0.0966 0.3597 1.2493 0.056 Uiso 1 1 calc R . . . .
C5 C -0.0559(5) 0.3195(4) 1.1866(4) 0.0496(12) Uani 1 1 d . . . . .
H5 H -0.1257 0.3038 1.2514 0.059 Uiso 1 1 calc R . . . .
C6 C -0.0867(5) 0.3088(4) 1.0918(4) 0.0422(11) Uani 1 1 d . . . . .
C7 C 0.0144(5) 0.3323(4) 0.9962(4) 0.0388(11) Uani 1 1 d . . . . .
H7 H -0.0076 0.3249 0.9329 0.047 Uiso 1 1 calc R . . . .
C8 C 0.2783(4) 0.6608(4) 0.5288(4) 0.0355(10) Uani 1 1 d . . . . .
C9 C 0.1873(4) 0.7690(4) 0.4494(4) 0.0330(10) Uani 1 1 d . . . . .
C10 C 0.1761(5) 0.8773(4) 0.4543(4) 0.0424(11) Uani 1 1 d . . . . .
C11 C 0.0915(6) 0.9775(4) 0.3786(4) 0.0568(14) Uani 1 1 d . . . . .
H11 H 0.0837 1.0495 0.3821 0.068 Uiso 1 1 calc R . . . .
C12 C 0.0197(6) 0.9708(4) 0.2991(5) 0.0596(14) Uani 1 1 d . . . . .
H12 H -0.0371 1.0381 0.2486 0.072 Uiso 1 1 calc R . . . .
C13 C 0.0317(5) 0.8638(4) 0.2939(4) 0.0477(12) Uani 1 1 d . . . . .
C14 C 0.1142(4) 0.7636(4) 0.3680(4) 0.0385(10) Uani 1 1 d . . . . .
H14 H 0.1211 0.6921 0.3637 0.046 Uiso 1 1 calc R . . . .
C15 C 0.3198(5) 0.3091(4) 0.5383(4) 0.0433(11) Uani 1 1 d . . . . .
H15 H 0.2802 0.3886 0.5001 0.052 Uiso 1 1 calc R . . . .
C16 C 0.2910(6) 0.2287(5) 0.5018(4) 0.0556(14) Uani 1 1 d . . . . .
H16 H 0.2354 0.2552 0.4392 0.067 Uiso 1 1 calc R . . . .
C17 C 0.3444(6) 0.1119(5) 0.5579(5) 0.0598(15) Uani 1 1 d . . . . .
H17 H 0.3245 0.0576 0.5350 0.072 Uiso 1 1 calc R . . . .
C18 C 0.4298(5) 0.0741(4) 0.6506(4) 0.0455(12) Uani 1 1 d . . . . .
C19 C 0.4919(6) -0.0466(5) 0.7140(5) 0.0611(15) Uani 1 1 d . . . . .
H19 H 0.4754 -0.1035 0.6932 0.073 Uiso 1 1 calc R . . . .
C20 C 0.5738(6) -0.0805(4) 0.8031(5) 0.0655(16) Uani 1 1 d . . . . .
H20 H 0.6137 -0.1598 0.8421 0.079 Uiso 1 1 calc R . . . .
C21 C 0.6001(5) 0.0044(4) 0.8381(4) 0.0499(12) Uani 1 1 d . . . . .
C22 C 0.6843(6) -0.0258(5) 0.9307(5) 0.0637(15) Uani 1 1 d . . . . .
H22 H 0.7263 -0.1042 0.9716 0.076 Uiso 1 1 calc R . . . .
C23 C 0.7046(6) 0.0584(5) 0.9606(4) 0.0594(14) Uani 1 1 d . . . . .
H23 H 0.7597 0.0388 1.0219 0.071 Uiso 1 1 calc R . . . .
C24 C 0.6406(5) 0.1758(5) 0.8968(4) 0.0513(13) Uani 1 1 d . . . . .
H24 H 0.6547 0.2338 0.9170 0.062 Uiso 1 1 calc R . . . .
C25 C 0.5410(5) 0.1237(4) 0.7787(4) 0.0380(10) Uani 1 1 d . . . . .
C26 C 0.4546(4) 0.1598(4) 0.6828(4) 0.0342(10) Uani 1 1 d . . . . .
O2W O 1.0010(5) 0.4815(5) 0.6418(5) 0.0787(14) Uani 1 1 d . . . . .
H2WA H 1.086(8) 0.441(6) 0.701(6) 0.14(3) Uiso 1 1 d . . . . .
H2WB H 1.040(8) 0.518(6) 0.592(6) 0.11(3) Uiso 1 1 d . . . . .

loop_
_atom_site_aniso_label
_atom_site_aniso_U_11
_atom_site_aniso_U_22
_atom_site_aniso_U_33
_atom_site_aniso_U_23
_atom_site_aniso_U_13
_atom_site_aniso_U_12
Pb1 0.03122(9) 0.03528(10) 0.02993(9) -0.01667(7) -0.00382(6) -0.00409(7)
Cl1 0.0623(9) 0.1121(13) 0.0690(10) -0.0418(9) 0.0131(7) -0.0459(10)
Cl2 0.0637(9) 0.0881(11) 0.0673(10) -0.0204(9) -0.0329(8) 0.0005(8)
O1 0.0404(17) 0.073(2) 0.0407(19) -0.0337(18) 0.0038(14) -0.0122(17)
O1W 0.051(3) 0.126(4) 0.080(3) -0.073(3) 0.008(2) -0.033(3)
O2 0.0380(18) 0.076(3) 0.052(2) -0.0395(19) 0.0018(15) -0.0121(18)
O3 0.055(2) 0.082(3) 0.054(2) -0.043(2) -0.0020(17) -0.019(2)
O4 0.0557(19) 0.0341(18) 0.054(2) -0.0265(16) -0.0222(16) 0.0053(16)
O5 0.0521(19) 0.051(2) 0.0398(18) -0.0269(17) -0.0122(15) -0.0005(17)
O6 0.069(2) 0.048(2) 0.066(3) -0.037(2) -0.0016(19) -0.012(2)
N1 0.0316(19) 0.035(2) 0.037(2) -0.0185(18) -0.0024(16) -0.0060(17)
N2 0.042(2) 0.039(2) 0.036(2) -0.0153(19) -0.0057(17) -0.0058(19)
C1 0.040(2) 0.036(3) 0.038(3) -0.021(2) -0.001(2) -0.004(2)
C2 0.043(2) 0.026(2) 0.031(2) -0.012(2) -0.0044(19) 0.000(2)
C3 0.044(3) 0.036(3) 0.037(3) -0.018(2) -0.006(2) -0.003(2)
C4 0.068(3) 0.050(3) 0.030(3) -0.021(2) -0.002(2) -0.014(3)
C5 0.062(3) 0.044(3) 0.035(3) -0.015(2) 0.011(2) -0.010(3)
C6 0.043(3) 0.040(3) 0.043(3) -0.017(2) -0.001(2) -0.009(2)
C7 0.045(3) 0.039(3) 0.037(3) -0.020(2) -0.002(2) -0.009(2)
C8 0.032(2) 0.039(3) 0.037(3) -0.021(2) 0.0045(19) -0.004(2)
C9 0.031(2) 0.031(2) 0.035(2) -0.016(2) 0.0033(19) -0.003(2)
C10 0.044(3) 0.041(3) 0.046(3) -0.026(2) 0.008(2) -0.008(2)
C11 0.066(3) 0.033(3) 0.065(4) -0.022(3) 0.008(3) -0.003(3)
C12 0.055(3) 0.038(3) 0.060(4) -0.006(3) -0.005(3) 0.011(3)
C13 0.038(3) 0.050(3) 0.047(3) -0.014(3) -0.005(2) -0.003(2)
C14 0.036(2) 0.038(3) 0.043(3) -0.021(2) -0.002(2) -0.004(2)
C15 0.044(3) 0.043(3) 0.049(3) -0.023(2) -0.012(2) -0.007(2)
C16 0.061(3) 0.066(4) 0.057(3) -0.036(3) -0.012(3) -0.018(3)
C17 0.066(4) 0.064(4) 0.074(4) -0.048(3) 0.005(3) -0.028(3)
C18 0.045(3) 0.043(3) 0.056(3) -0.030(3) 0.009(2) -0.015(2)
C19 0.068(4) 0.042(3) 0.077(4) -0.032(3) 0.012(3) -0.016(3)
C20 0.071(4) 0.028(3) 0.080(4) -0.019(3) 0.011(3) 0.004(3)
C21 0.049(3) 0.039(3) 0.047(3) -0.013(3) 0.006(2) -0.002(3)
C22 0.060(3) 0.043(3) 0.057(4) -0.002(3) -0.002(3) 0.009(3)
C23 0.055(3) 0.059(4) 0.045(3) -0.007(3) -0.020(3) 0.005(3)
C24 0.046(3) 0.060(3) 0.044(3) -0.021(3) -0.007(2) -0.003(3)
C25 0.031(2) 0.034(3) 0.038(3) -0.010(2) 0.0054(19) -0.004(2)
C26 0.032(2) 0.039(3) 0.035(2) -0.020(2) 0.0072(19) -0.010(2)
O2W 0.050(2) 0.105(4) 0.079(3) -0.031(3) -0.007(3) -0.026(3)

loop_
_atom_type_symbol
_atom_type_description
_atom_type_scat_dispersion_real
_atom_type_scat_dispersion_imag
_atom_type_scat_source
C C 0.0033 0.0016 'International Tables Vol C Tables 4.2.6.8 and 6.1.1.4'
H H 0.0000 0.0000 'International Tables Vol C Tables 4.2.6.8 and 6.1.1.4'
Cl Cl 0.1484 0.1585 'International Tables Vol C Tables 4.2.6.8 and 6.1.1.4'
N N 0.0061 0.0033 'International Tables Vol C Tables 4.2.6.8 and 6.1.1.4'
O O 0.0106 0.0060 'International Tables Vol C Tables 4.2.6.8 and 6.1.1.4'
Pb Pb -3.3944 10.1111 'International Tables Vol C Tables 4.2.6.8 and 6.1.1.4'

loop_
_geom_angle_atom_site_label_1
_geom_angle_atom_site_label_2
_geom_angle_atom_site_label_3
_geom_angle
_geom_angle_site_symmetry_1
_geom_angle_site_symmetry_3
O1 Pb1 O1W 123.24(12) . .
O1 Pb1 O2 51.28(9) . .
O1 Pb1 O4 83.03(10) . .
O1 Pb1 O5 84.74(10) . .
O1 Pb1 N1 77.58(10) . .
O1 Pb1 N2 82.92(11) . .
O1W Pb1 O5 94.03(12) . .
O2 Pb1 O1W 72.04(12) . .
O2 Pb1 O4 118.62(10) . .
O2 Pb1 O5 84.97(9) . .
O2 Pb1 N1 119.72(10) . .
O4 Pb1 O1W 134.17(12) . .
O4 Pb1 O5 47.75(8) . .
N1 Pb1 O1W 139.76(13) . .
N1 Pb1 O4 77.24(9) . .
N1 Pb1 O5 123.89(9) . .
N2 Pb1 O1W 83.80(13) . .
N2 Pb1 O2 78.89(11) . .
N2 Pb1 O4 140.35(9) . .
N2 Pb1 O5 163.60(10) . .
N2 Pb1 N1 63.57(10) . .
C1 O1 Pb1 97.1(2) . .
Pb1 O1W H1WA 125(4) . .
Pb1 O1W H1WB 120(3) . .
H1WA O1W H1WB 112(5) . .
C1 O2 Pb1 89.8(2) . .
C3 O3 H3 109.5 . .
Pb1 O4 Pb1 97.40(9) . 2_666
C8 O4 Pb1 112.0(2) . 2_666
C8 O4 Pb1 98.1(2) . .
C8 O5 Pb1 92.1(3) . .
C10 O6 H6 109.5 . .
C15 N1 Pb1 122.8(3) . .
C15 N1 C26 118.6(4) . .
C26 N1 Pb1 118.6(2) . .
C24 N2 Pb1 120.3(3) . .
C24 N2 C25 119.0(4) . .
C25 N2 Pb1 120.3(3) . .
O1 C1 C2 120.0(4) . .
O2 C1 O1 121.9(4) . .
O2 C1 C2 118.2(4) . .
C3 C2 C1 120.7(4) . .
C7 C2 C1 120.8(4) . .
C7 C2 C3 118.5(4) . .
O3 C3 C2 122.1(4) . .
O3 C3 C4 118.0(4) . .
C4 C3 C2 119.9(4) . .
C3 C4 H4 119.9 . .
C5 C4 C3 120.2(4) . .
C5 C4 H4 119.9 . .
C4 C5 H5 119.9 . .
C4 C5 C6 120.2(4) . .
C6 C5 H5 119.9 . .
C5 C6 Cl1 118.5(4) . .
C7 C6 Cl1 121.1(4) . .
C7 C6 C5 120.4(4) . .
C2 C7 H7 119.7 . .
C6 C7 C2 120.7(4) . .
C6 C7 H7 119.7 . .
O4 C8 C9 118.8(4) . .
O5 C8 O4 122.0(4) . .
O5 C8 C9 119.2(4) . .
C10 C9 C8 120.8(4) . .
C14 C9 C8 120.0(4) . .
C14 C9 C10 119.2(4) . .
O6 C10 C9 121.8(4) . .
O6 C10 C11 118.3(4) . .
C11 C10 C9 119.9(4) . .
C10 C11 H11 119.8 . .
C12 C11 C10 120.3(5) . .
C12 C11 H11 119.8 . .
C11 C12 H12 120.1 . .
C11 C12 C13 119.7(5) . .
C13 C12 H12 120.1 . .
C12 C13 Cl2 120.1(4) . .
C14 C13 Cl2 119.0(4) . .
C14 C13 C12 121.0(4) . .
C9 C14 H14 120.1 . .
C13 C14 C9 119.9(4) . .
C13 C14 H14 120.1 . .
N1 C15 H15 118.8 . .
N1 C15 C16 122.5(4) . .
C16 C15 H15 118.8 . .
C15 C16 H16 120.1 . .
C17 C16 C15 119.8(5) . .
C17 C16 H16 120.1 . .
C16 C17 H17 120.4 . .
C16 C17 C18 119.2(4) . .
C18 C17 H17 120.4 . .
C17 C18 C19 123.1(5) . .
C17 C18 C26 118.1(5) . .
C26 C18 C19 118.8(5) . .
C18 C19 H19 119.1 . .
C20 C19 C18 121.8(5) . .
C20 C19 H19 119.1 . .
C19 C20 H20 119.7 . .
C19 C20 C21 120.6(5) . .
C21 C20 H20 119.7 . .
C22 C21 C20 123.1(5) . .
C25 C21 C20 119.6(5) . .
C25 C21 C22 117.3(5) . .
C21 C22 H22 119.7 . .
C23 C22 C21 120.5(5) . .
C23 C22 H22 119.7 . .
C22 C23 H23 120.8 . .
C22 C23 C24 118.4(5) . .
C24 C23 H23 120.8 . .
N2 C24 C23 122.9(5) . .
N2 C24 H24 118.6 . .
C23 C24 H24 118.6 . .
N2 C25 C21 121.9(4) . .
N2 C25 C26 118.4(4) . .
C21 C25 C26 119.7(4) . .
N1 C26 C18 121.9(4) . .
N1 C26 C25 118.6(4) . .
C18 C26 C25 119.5(4) . .
H2WA O2W H2WB 102(6) . .

loop_
_geom_bond_atom_site_label_1
_geom_bond_atom_site_label_2
_geom_bond_distance
_geom_bond_site_symmetry_2
Pb1 O1 2.463(3) .
Pb1 O1W 2.763(4) .
Pb1 O2 2.620(3) .
Pb1 O4 2.674(3) .
Pb1 O5 2.807(3) .
Pb1 N1 2.621(3) .
Pb1 N2 2.574(3) .
Cl1 C6 1.741(4) .
Cl2 C13 1.752(5) .
O1 C1 1.262(5) .
O1W H1WA 0.74(5) .
O1W H1WB 0.84(5) .
O2 C1 1.260(4) .
O3 H3 0.8200 .
O3 C3 1.349(5) .
O4 Pb1 2.985(3) 2_666
O4 C8 1.275(5) .
O5 C8 1.265(4) .
O6 H6 0.8200 .
O6 C10 1.358(5) .
N1 C15 1.322(5) .
N1 C26 1.357(5) .
N2 C24 1.322(5) .
N2 C25 1.357(5) .
C1 C2 1.496(6) .
C2 C3 1.397(5) .
C2 C7 1.393(5) .
C3 C4 1.391(6) .
C4 H4 0.9300 .
C4 C5 1.360(6) .
C5 H5 0.9300 .
C5 C6 1.383(6) .
C6 C7 1.362(6) .
C7 H7 0.9300 .
C8 C9 1.485(5) .
C9 C10 1.397(6) .
C9 C14 1.383(5) .
C10 C11 1.387(6) .
C11 H11 0.9300 .
C11 C12 1.363(7) .
C12 H12 0.9300 .
C12 C13 1.382(6) .
C13 C14 1.370(6) .
C14 H14 0.9300 .
C15 H15 0.9300 .
C15 C16 1.399(6) .
C16 H16 0.9300 .
C16 C17 1.357(7) .
C17 H17 0.9300 .
C17 C18 1.397(6) .
C18 C19 1.427(6) .
C18 C26 1.409(6) .
C19 H19 0.9300 .
C19 C20 1.348(7) .
C20 H20 0.9300 .
C20 C21 1.430(7) .
C21 C22 1.408(7) .
C21 C25 1.399(6) .
C22 H22 0.9300 .
C22 C23 1.356(7) .
C23 H23 0.9300 .
C23 C24 1.401(6) .
C24 H24 0.9300 .
C25 C26 1.441(5) .
O2W H2WA 1.07(7) .
O2W H2WB 0.70(6) .

loop_
_geom_hbond_atom_site_label_D
_geom_hbond_atom_site_label_H
_geom_hbond_atom_site_label_A
_geom_hbond_distance_DH
_geom_hbond_distance_HA
_geom_hbond_distance_DA
_geom_hbond_angle_DHA
_geom_hbond_site_symmetry_A
O1W H1WA O2W 0.74(5) 2.06(5) 2.802(6) 178(5) .
O3 H3 O2 0.82 1.81 2.538(4) 146.6 .
O6 H6 O5 0.82 1.83 2.555(4) 146.1 .
O2W H2WA O1 1.07(7) 1.82(7) 2.887(5) 174(5) 1_655
